data_2241460
loop_
_publ_author_name
'Newberry, R.W.'
'Raines, R.T.'

_publ_section_title
;
 Crystal structure of <i>N</i>-(3-oxobutanoyl)-<small>L</small>-homoserine
 lactone
;
_journal_coeditor_code LD2139
_journal_issue 2
_journal_name_full 'Acta Crystallographica Section E'
_journal_page_first 136
_journal_page_last 139
_journal_paper_doi 10.1107/S2056989015024913
_journal_volume 72
_journal_year 2016
_chemical_formula_iupac 'C8 H11 N O4'
_chemical_formula_moiety 'C8 H11 N O4'
_chemical_formula_sum 'C8 H11 N O4'
_chemical_formula_weight 185.18
_chemical_name_systematic
;
<i>N</i>-(3-Oxobutanoyl)-<i>L</i>-homoserine lactone
;
_space_group_crystal_system orthorhombic
_space_group_IT_number 19
_space_group_name_Hall 'P 2ac 2ab'
_space_group_name_H-M_alt 'P 21 21 21'
_symmetry_space_group_name_Hall 'P 2ac 2ab'
_symmetry_space_group_name_H-M 'P 21 21 21'
_atom_sites_solution_hydrogens mixed
_audit_creation_method
;
Olex2 1.2
(compiled 2015.09.30 svn.r3233 for OlexSys, GUI svn.r5103)
;
_cell_angle_alpha 90
_cell_angle_beta 90
_cell_angle_gamma 90
_cell_formula_units_Z 4
_cell_length_a 5.0215(4)
_cell_length_b 9.8852(10)
_cell_length_c 17.7668(14)
_cell_measurement_reflns_used 6262
_cell_measurement_temperature 100(2)
_cell_measurement_theta_max 73.29
_cell_measurement_theta_min 4.98
_cell_volume 881.92(13)
_computing_cell_refinement
;
SAINT (Bruker, 2013)
;
_computing_data_collection
;
APEX2 (Bruker, 2012)
;
_computing_data_reduction
;
SAINT (Bruker, 2013)
;
_computing_molecular_graphics
;
<i>OLEX2</i> (Dolomanov <i>et al.</i>,  2009)
;
_computing_publication_material
;
<i>OLEX2</i> (Dolomanov <i>et al.</i>,  2009)
;
_computing_structure_refinement
;
ShelXL (Sheldrick, 2015)
;
_computing_structure_solution
;
ShelXS (Sheldrick, 2008)
;
_diffrn_ambient_temperature 99.97
_diffrn_measured_fraction_theta_full 1.000
_diffrn_measured_fraction_theta_max 1.000
_diffrn_measurement_device_type 'Bruker APEXII CCD'
_diffrn_measurement_method '\f and \w scans'
_diffrn_radiation_type CuK\a
_diffrn_radiation_wavelength 1.54178
_diffrn_reflns_av_R_equivalents 0.0275
_diffrn_reflns_limit_h_max 6
_diffrn_reflns_limit_h_min -6
_diffrn_reflns_limit_k_max 11
_diffrn_reflns_limit_k_min -12
_diffrn_reflns_limit_l_max 21
_diffrn_reflns_limit_l_min -22
_diffrn_reflns_number 11955
_diffrn_reflns_theta_full 67.679
_diffrn_reflns_theta_max 73.290
_diffrn_reflns_theta_min 4.978
_diffrn_standards_number 0
_exptl_absorpt_coefficient_mu 0.959
_exptl_absorpt_correction_T_max 0.8405
_exptl_absorpt_correction_T_min 0.7854
_exptl_absorpt_correction_type multi-scan
_exptl_absorpt_process_details
;
(SADABS; Bruker, 2014/5)
;
_exptl_crystal_colour colourless
_exptl_crystal_density_diffrn 1.395
_exptl_crystal_description block
_exptl_crystal_F_000 392
_exptl_crystal_size_max 0.23
_exptl_crystal_size_mid 0.13
_exptl_crystal_size_min 0.04
_refine_diff_density_max 0.216
_refine_diff_density_min -0.151
_refine_ls_abs_structure_details
;
Flack <i>x</i> determined using 657 quotients
[(<i>I</i>^+^)-(<i>I</i>^-^)]/[(<i>I</i>^+^)+(<i>I</i>^-^)]
(Parsons <i>et al.</i>,  2013).
;
_refine_ls_abs_structure_Flack -0.01(8)
_refine_ls_extinction_method none
_refine_ls_goodness_of_fit_ref 1.043
_refine_ls_hydrogen_treatment mixed
_refine_ls_matrix_type full
_refine_ls_number_parameters 134
_refine_ls_number_reflns 1755
_refine_ls_number_restraints 0
_refine_ls_restrained_S_all 1.043
_refine_ls_R_factor_all 0.0273
_refine_ls_R_factor_gt 0.0264
_refine_ls_shift/su_max 0.000
_refine_ls_shift/su_mean 0.000
_refine_ls_structure_factor_coef Fsqd
_refine_ls_weighting_details 'w=1/[\s^2^(Fo^2^)+(0.0377P)^2^+0.2168P] where P=(Fo^2^+2Fc^2^)/3'
_refine_ls_weighting_scheme calc
_refine_ls_wR_factor_gt 0.0662
_refine_ls_wR_factor_ref 0.0671
_reflns_number_gt 1702
_reflns_number_total 1755
_reflns_threshold_expression 'I > 2\s(I)'
_cod_data_source_file ld2139sup1.cif
_cod_data_source_block I
_cod_original_cell_volume 881.91(14)
_cod_database_code 2241460
_shelx_space_group_comment
;
The symmetry employed for this shelxl refinement is uniquely defined
by the following loop, which should always be used as a source of
symmetry information in preference to the above space-group names.
They are only intended as comments.
;
_shelx_estimated_absorpt_t_max 0.963
_shelxl_version_number 2014/6

loop_
_space_group_symop_operation_xyz
'x, y, z'
'-x+1/2, -y, z+1/2'
'x+1/2, -y+1/2, -z'
'-x, y+1/2, -z+1/2'

loop_
_atom_site_type_symbol
_atom_site_label
_atom_site_fract_x
_atom_site_fract_y
_atom_site_fract_z
_atom_site_U_iso_or_equiv
_atom_site_adp_type
_atom_site_calc_flag
_atom_site_occupancy
O O1 0.1639(3) 0.52850(12) 0.55760(7) 0.0190(3) Uani d 1
O O2 -0.0589(2) 0.37968(12) 0.41512(7) 0.0189(3) Uani d 1
N N1 0.3857(3) 0.39964(14) 0.42086(8) 0.0156(3) Uani d 1
O O3 0.0157(2) 0.68079(12) 0.47556(7) 0.0164(3) Uani d 1
O O4 0.2366(3) 0.25259(13) 0.26283(7) 0.0253(3) Uani d 1
C C4 0.0901(4) 0.73341(18) 0.40163(10) 0.0189(4) Uani d 1
H H4A 0.1855 0.8206 0.4069 0.023 Uiso calc 1
H H4B -0.0703 0.7480 0.3703 0.023 Uiso calc 1
C C7 0.2289(3) 0.15843(17) 0.30622(9) 0.0166(3) Uani d 1
C C1 0.1762(3) 0.57897(16) 0.49600(9) 0.0141(3) Uani d 1
C C8 0.2475(5) 0.01346(18) 0.28126(11) 0.0230(4) Uani d 1
C C5 0.1638(3) 0.32746(17) 0.41024(9) 0.0142(3) Uani d 1
C C6 0.2005(3) 0.17999(16) 0.39064(9) 0.0161(3) Uani d 1
H H6A 0.0454 0.1279 0.4092 0.019 Uiso calc 1
H H6B 0.3615 0.1451 0.4163 0.019 Uiso calc 1
C C2 0.3719(3) 0.54444(16) 0.43286(10) 0.0158(3) Uani d 1
H H2 0.5528 0.5780 0.4472 0.019 Uiso calc 1
C C3 0.2703(4) 0.62767(17) 0.36590(10) 0.0200(4) Uani d 1
H H3A 0.4199 0.6710 0.3387 0.024 Uiso calc 1
H H3B 0.1696 0.5701 0.3303 0.024 Uiso calc 1
H H1 0.534(5) 0.363(2) 0.4159(12) 0.018(5) Uiso d 1
H H8A 0.389(5) -0.031(3) 0.3095(14) 0.030(6) Uiso d 1
H H8B 0.073(6) -0.032(3) 0.2945(15) 0.044(8) Uiso d 1
H H8C 0.272(6) 0.006(3) 0.2277(15) 0.034(6) Uiso d 1

loop_
_atom_site_aniso_label
_atom_site_aniso_U_11
_atom_site_aniso_U_22
_atom_site_aniso_U_33
_atom_site_aniso_U_12
_atom_site_aniso_U_13
_atom_site_aniso_U_23
O1 0.0201(6) 0.0182(6) 0.0187(6) -0.0031(5) 0.0022(5) 0.0006(5)
O2 0.0105(5) 0.0182(6) 0.0279(6) 0.0009(5) 0.0000(5) -0.0035(5)
N1 0.0093(6) 0.0163(7) 0.0213(7) 0.0032(6) 0.0009(5) -0.0034(6)
O3 0.0141(5) 0.0160(6) 0.0192(6) 0.0013(5) 0.0027(5) -0.0007(5)
O4 0.0359(8) 0.0200(6) 0.0201(6) 0.0004(6) 0.0007(6) 0.0030(5)
C4 0.0192(8) 0.0199(8) 0.0176(8) 0.0009(7) -0.0012(7) 0.0018(7)
C7 0.0131(7) 0.0182(8) 0.0185(8) -0.0006(7) -0.0008(6) 0.0003(6)
C1 0.0107(7) 0.0125(7) 0.0191(8) -0.0046(6) 0.0004(6) -0.0033(6)
C8 0.0316(10) 0.0185(8) 0.0190(8) 0.0005(8) -0.0004(8) -0.0024(7)
C5 0.0125(7) 0.0170(7) 0.0132(7) 0.0016(7) 0.0000(6) 0.0009(6)
C6 0.0158(8) 0.0145(7) 0.0180(8) 0.0011(7) -0.0001(6) 0.0005(6)
C2 0.0121(7) 0.0155(8) 0.0196(8) -0.0013(6) 0.0021(6) -0.0028(6)
C3 0.0205(8) 0.0202(8) 0.0193(8) -0.0001(8) 0.0037(7) 0.0012(6)

loop_
_atom_type_symbol
_atom_type_description
_atom_type_scat_dispersion_real
_atom_type_scat_dispersion_imag
_atom_type_scat_source
C C 0.0181 0.0091 'International Tables Vol C Tables 4.2.6.8 and 6.1.1.4'
H H 0.0000 0.0000 'International Tables Vol C Tables 4.2.6.8 and 6.1.1.4'
N N 0.0311 0.0180 'International Tables Vol C Tables 4.2.6.8 and 6.1.1.4'
O O 0.0492 0.0322 'International Tables Vol C Tables 4.2.6.8 and 6.1.1.4'

loop_
_geom_angle_atom_site_label_1
_geom_angle_atom_site_label_2
_geom_angle_atom_site_label_3
_geom_angle
C5 N1 C2 120.55(14)
C1 O3 C4 110.93(13)
O3 C4 C3 106.42(13)
O4 C7 C8 122.95(15)
O4 C7 C6 121.57(15)
C8 C7 C6 115.48(14)
O1 C1 O3 121.79(15)
O1 C1 C2 127.35(15)
O3 C1 C2 110.82(14)
O2 C5 N1 121.47(15)
O2 C5 C6 122.02(15)
N1 C5 C6 116.50(14)
C5 C6 C7 111.96(13)
N1 C2 C1 111.04(13)
N1 C2 C3 115.58(15)
C1 C2 C3 103.61(14)
C4 C3 C2 104.05(14)
C1 C2 H2 108.8
N1 C2 H2 108.8
C3 C2 H2 108.8
C2 C3 H3a 111.0
C2 C3 H3b 111.0
C4 C3 H3a 111.0
C4 C3 H3b 111.0
H3a C3 H3b 109.0
C3 C4 H4a 110.4
C3 C4 H4b 110.4
O3 C4 H4a 110.4
O3 C4 H4b 110.4
H4a C4 H4b 108.6
C2 N1 H1 119.2(15)
C5 N1 H1 119.9(15)
C5 C6 H6a 109.2
C5 C6 H6b 109.2
C7 C6 H6a 109.2
C7 C6 H6b 109.2
H6a C6 H6b 107.9
C7 C8 H8a 108.9(17)
C7 C8 H8b 107.5(17)
C7 C8 H8c 111.9(18)
H8a C8 H8b 108(2)
H8b C8 H8c 108(2)
H8c C8 H8a 112(2)

loop_
_geom_bond_atom_site_label_1
_geom_bond_atom_site_label_2
_geom_bond_distance
O1 C1 1.204(2)
O2 C5 1.235(2)
N1 C5 1.337(2)
N1 C2 1.449(2)
O3 C4 1.461(2)
O3 C1 1.340(2)
O4 C7 1.209(2)
C4 C3 1.521(2)
C7 C8 1.503(2)
C7 C6 1.522(2)
C1 C2 1.530(2)
C5 C6 1.510(2)
C2 C3 1.534(2)
C2 H2 1.000
C3 H3a 0.990
C3 H3b 0.990
C4 H4a 0.990
C4 H4b 0.990
N1 H1 0.83(2)
C6 H6a 0.990
C6 H6b 0.990
C8 H8a 0.98(3)
C8 H8b 1.01(3)
C8 H8c 0.96(3)

loop_
_geom_hbond_atom_site_label_D
_geom_hbond_atom_site_label_H
_geom_hbond_atom_site_label_A
_geom_hbond_site_symmetry_A
_geom_hbond_distance_DH
_geom_hbond_distance_HA
_geom_hbond_distance_DA
_geom_hbond_angle_DHA
N1 H1 O2 1_655 0.83(2) 2.05(2) 2.7973(19) 149(2)

_cod_database_fobs_code 2241460
